data_7705469
loop_
_publ_author_name
'Shuvaev, Sergey'
'Suturina, Elizaveta A.'
'Rotile, Nicholas J.'
'Astashkin, Andrei'
'Ziegler, Christopher J.'
'Ross, Alana W.'
'Walker, Tia L.'
'Caravan, Peter'
'Taschner, Ian S.'

_publ_section_title
;
 Revisiting dithiadiaza macrocyclic chelators for copper-64 PET imaging.
;
_journal_issue 40
_journal_name_full 'Dalton transactions (Cambridge, England : 2003)'
_journal_page_first 14088
_journal_page_last 14098
_journal_paper_doi 10.1039/d0dt02787a
_journal_volume 49
_journal_year 2020
_chemical_formula_sum 'C18 H34 Cl2 Cu N2 O12 S2'
_chemical_formula_weight 669.03
_space_group_crystal_system monoclinic
_space_group_IT_number 14
_space_group_name_Hall '-P 2yn'
_space_group_name_H-M_alt 'P 1 21/n 1'
_atom_sites_solution_hydrogens geom
_audit_creation_method SHELXL-2016/6
_audit_update_record
;
2020-05-11 deposited with the CCDC.	2020-09-21 downloaded from the CCDC.
;
_cell_angle_alpha 90
_cell_angle_beta 114.665(2)
_cell_angle_gamma 90
_cell_formula_units_Z 2
_cell_length_a 9.4305(4)
_cell_length_b 16.2613(8)
_cell_length_c 9.6556(5)
_cell_measurement_reflns_used 6925
_cell_measurement_temperature 100(2)
_cell_measurement_theta_max 28.48
_cell_measurement_theta_min 2.64
_cell_volume 1345.61(11)
_computing_cell_refinement 'Bruker SAINT'
_computing_data_collection 'Bruker APEX2'
_computing_data_reduction 'Bruker SAINT'
_computing_molecular_graphics 'Bruker SHELXTL'
_computing_publication_material 'Bruker SHELXTL'
_computing_structure_refinement 'SHELXL-2016/6 (Sheldrick, 2016)'
_computing_structure_solution 'SHELXT 2014/5 (Sheldrick, 2014)'
_diffrn_ambient_temperature 100(2)
_diffrn_measured_fraction_theta_full 1.000
_diffrn_measured_fraction_theta_max 0.999
_diffrn_measurement_device_type 'Bruker APEX-II CCD'
_diffrn_measurement_method '\f and \w scans'
_diffrn_radiation_type MoK\a
_diffrn_radiation_wavelength 0.71073
_diffrn_reflns_av_R_equivalents 0.0381
_diffrn_reflns_av_unetI/netI 0.0418
_diffrn_reflns_Laue_measured_fraction_full 1.000
_diffrn_reflns_Laue_measured_fraction_max 0.999
_diffrn_reflns_limit_h_max 12
_diffrn_reflns_limit_h_min -12
_diffrn_reflns_limit_k_max 21
_diffrn_reflns_limit_k_min -21
_diffrn_reflns_limit_l_max 12
_diffrn_reflns_limit_l_min -11
_diffrn_reflns_number 12390
_diffrn_reflns_point_group_measured_fraction_full 1.000
_diffrn_reflns_point_group_measured_fraction_max 0.999
_diffrn_reflns_theta_full 25.242
_diffrn_reflns_theta_max 28.488
_diffrn_reflns_theta_min 2.505
_exptl_absorpt_coefficient_mu 1.227
_exptl_absorpt_correction_T_max 0.7457
_exptl_absorpt_correction_T_min 0.6776
_exptl_absorpt_correction_type multi-scan
_exptl_absorpt_process_details SADABS
_exptl_crystal_colour blue
_exptl_crystal_density_diffrn 1.651
_exptl_crystal_density_meas ?
_exptl_crystal_density_method 'not measured'
_exptl_crystal_description block
_exptl_crystal_F_000 694
_exptl_crystal_size_max 0.236
_exptl_crystal_size_mid 0.224
_exptl_crystal_size_min 0.199
_refine_diff_density_max 1.626
_refine_diff_density_min -0.695
_refine_diff_density_rms 0.093
_refine_ls_extinction_method none
_refine_ls_goodness_of_fit_ref 1.021
_refine_ls_hydrogen_treatment constr
_refine_ls_matrix_type full
_refine_ls_number_parameters 170
_refine_ls_number_reflns 3398
_refine_ls_number_restraints 0
_refine_ls_restrained_S_all 1.021
_refine_ls_R_factor_all 0.0602
_refine_ls_R_factor_gt 0.0447
_refine_ls_shift/su_max 0.000
_refine_ls_shift/su_mean 0.000
_refine_ls_structure_factor_coef Fsqd
_refine_ls_weighting_details 'w=1/[\s^2^(Fo^2^)+(0.0317P)^2^+3.4230P] where P=(Fo^2^+2Fc^2^)/3'
_refine_ls_weighting_scheme calc
_refine_ls_wR_factor_gt 0.0974
_refine_ls_wR_factor_ref 0.1043
_reflns_Friedel_coverage 0.000
_reflns_number_gt 2708
_reflns_number_total 3398
_reflns_threshold_expression 'I > 2\s(I)'
_cod_data_source_file d0dt02787a2.cif
_cod_data_source_block '[Cu(1)](ClO4)2'
_cod_depositor_comments
;
The following automatic conversions were performed:

data item '_exptl_crystal_density_meas' value 'not measured' was
changed to '?' -- the value is perceived as not measured.

Automatic conversion script
Id: cif_fix_values 7556 2019-12-06 15:28:31Z antanas 

 Adding full bibliography for 7705468--7705470.cif.
;
_cod_original_sg_symbol_H-M 'P 21/n'
_cod_database_code 7705469
_shelx_shelxl_version_number 2016/6
_shelx_space_group_comment
; 
The symmetry employed for this shelxl refinement is uniquely defined 
by the following loop, which should always be used as a source of 
symmetry information in preference to the above space-group names. 
They are only intended as comments. 
;

loop_
_space_group_symop_operation_xyz
'x, y, z'
'-x+1/2, y+1/2, -z+1/2'
'-x, -y, -z'
'x-1/2, -y-1/2, z-1/2'

loop_
_atom_site_label
_atom_site_type_symbol
_atom_site_fract_x
_atom_site_fract_y
_atom_site_fract_z
_atom_site_U_iso_or_equiv
_atom_site_adp_type
_atom_site_occupancy
_atom_site_site_symmetry_order
_atom_site_calc_flag
_atom_site_refinement_flags_posn
_atom_site_refinement_flags_adp
_atom_site_refinement_flags_occupancy
_atom_site_disorder_assembly
_atom_site_disorder_group
C1 C 0.6191(4) 0.5078(2) 0.3453(4) 0.0284(7) Uani 1 1 d . . . . .
H1A H 0.710247 0.472759 0.360535 0.034 Uiso 1 1 calc R U . . .
H1B H 0.634104 0.532025 0.444513 0.034 Uiso 1 1 calc R U . . .
C2 C 0.4703(4) 0.4580(2) 0.2799(4) 0.0269(7) Uani 1 1 d . . . . .
H2A H 0.473393 0.415832 0.355165 0.032 Uiso 1 1 calc R U . . .
H2B H 0.380522 0.494614 0.261908 0.032 Uiso 1 1 calc R U . . .
C3 C 0.2780(3) 0.3901(2) 0.0639(4) 0.0264(7) Uani 1 1 d . . . . .
H3A H 0.213046 0.439930 0.048852 0.032 Uiso 1 1 calc R U . . .
H3B H 0.260221 0.354987 0.138967 0.032 Uiso 1 1 calc R U . . .
C4 C 0.2194(4) 0.3441(2) -0.0855(4) 0.0284(7) Uani 1 1 d . . . . .
H4A H 0.289492 0.296739 -0.073641 0.034 Uiso 1 1 calc R U . . .
H4B H 0.114712 0.321737 -0.106470 0.034 Uiso 1 1 calc R U . . .
C5 C 0.2077(3) 0.3937(2) -0.2235(4) 0.0277(7) Uani 1 1 d . . . . .
H5A H 0.154641 0.446721 -0.227123 0.033 Uiso 1 1 calc R U . . .
H5B H 0.146434 0.362988 -0.318332 0.033 Uiso 1 1 calc R U . . .
C6 C 0.7002(3) 0.36057(19) 0.1472(3) 0.0231(6) Uani 1 1 d . . . . .
C7 C 0.5514(3) 0.34342(19) 0.1658(4) 0.0230(6) Uani 1 1 d . . . . .
H7A H 0.494369 0.298152 0.096309 0.028 Uiso 1 1 calc R U . . .
H7B H 0.578557 0.324793 0.271472 0.028 Uiso 1 1 calc R U . . .
C8 C 0.9465(3) 0.3044(2) 0.1806(4) 0.0270(7) Uani 1 1 d . . . . .
H8A H 0.937086 0.341121 0.095335 0.032 Uiso 1 1 calc R U . . .
H8B H 0.984209 0.250180 0.163759 0.032 Uiso 1 1 calc R U . . .
C9 C 1.0594(4) 0.3401(3) 0.3283(4) 0.0396(9) Uani 1 1 d . . . . .
H9A H 1.028250 0.396506 0.338294 0.059 Uiso 1 1 calc R U . . .
H9B H 1.164226 0.340474 0.330473 0.059 Uiso 1 1 calc R U . . .
H9C H 1.059717 0.306703 0.412901 0.059 Uiso 1 1 calc R U . . .
Cl1 Cl 0.78753(8) 0.35731(5) 0.67107(9) 0.02530(17) Uani 1 1 d . . . . .
Cu1 Cu 0.500000 0.500000 0.000000 0.01605(12) Uani 1 2 d S . P . .
N1 N 0.4468(3) 0.41628(16) 0.1333(3) 0.0217(5) Uani 1 1 d . . . . .
O1 O 0.7295(2) 0.42383(13) 0.1013(2) 0.0235(5) Uani 1 1 d . . . . .
O2 O 0.7919(2) 0.29523(13) 0.1858(3) 0.0273(5) Uani 1 1 d . . . . .
O3 O 0.6203(2) 0.36503(15) 0.6037(3) 0.0329(5) Uani 1 1 d . . . . .
O4 O 0.8415(3) 0.34637(16) 0.5523(3) 0.0362(6) Uani 1 1 d . . . . .
O5 O 0.8320(3) 0.28719(15) 0.7705(3) 0.0369(6) Uani 1 1 d . . . . .
O6 O 0.8554(3) 0.43045(15) 0.7562(3) 0.0398(6) Uani 1 1 d . . . . .
S1 S 0.59716(9) 0.58806(5) 0.20762(9) 0.02432(17) Uani 1 1 d . . . . .

loop_
_atom_site_aniso_label
_atom_site_aniso_U_11
_atom_site_aniso_U_22
_atom_site_aniso_U_33
_atom_site_aniso_U_23
_atom_site_aniso_U_13
_atom_site_aniso_U_12
C1 0.0317(16) 0.0303(18) 0.0247(15) -0.0001(14) 0.0132(13) 0.0013(14)
C2 0.0298(15) 0.0274(18) 0.0282(16) -0.0010(14) 0.0168(13) 0.0002(13)
C3 0.0200(13) 0.0255(17) 0.0369(18) 0.0053(14) 0.0152(13) 0.0002(12)
C4 0.0206(14) 0.0242(17) 0.0369(18) 0.0013(14) 0.0086(13) -0.0042(12)
C5 0.0208(14) 0.0251(17) 0.0322(17) -0.0027(14) 0.0059(13) -0.0015(12)
C6 0.0221(13) 0.0220(15) 0.0246(15) -0.0013(12) 0.0092(12) 0.0023(12)
C7 0.0200(13) 0.0182(15) 0.0313(16) 0.0047(12) 0.0111(12) 0.0028(11)
C8 0.0228(14) 0.0261(17) 0.0370(18) 0.0058(14) 0.0174(13) 0.0089(12)
C9 0.0236(15) 0.058(3) 0.040(2) 0.0017(18) 0.0162(15) 0.0033(16)
Cl1 0.0209(3) 0.0190(4) 0.0349(4) -0.0021(3) 0.0106(3) 0.0001(3)
Cu1 0.0154(2) 0.0132(2) 0.0208(2) 0.0017(2) 0.00872(18) 0.00095(18)
N1 0.0193(11) 0.0212(13) 0.0263(13) 0.0026(10) 0.0111(10) 0.0029(10)
O1 0.0207(10) 0.0203(11) 0.0306(11) 0.0056(9) 0.0119(9) 0.0044(8)
O2 0.0245(11) 0.0220(11) 0.0402(13) 0.0059(10) 0.0185(10) 0.0055(9)
O3 0.0191(10) 0.0344(14) 0.0418(14) 0.0035(11) 0.0094(10) -0.0005(9)
O4 0.0334(12) 0.0376(15) 0.0430(14) -0.0047(12) 0.0214(11) -0.0011(11)
O5 0.0352(13) 0.0288(14) 0.0436(15) 0.0061(11) 0.0134(11) 0.0054(10)
O6 0.0301(12) 0.0274(13) 0.0598(17) -0.0177(12) 0.0167(12) -0.0046(10)
S1 0.0242(3) 0.0215(4) 0.0271(4) -0.0025(3) 0.0106(3) 0.0007(3)

loop_
_atom_type_symbol
_atom_type_description
_atom_type_scat_dispersion_real
_atom_type_scat_dispersion_imag
_atom_type_scat_source
C C 0.0033 0.0016 'International Tables Vol C Tables 4.2.6.8 and 6.1.1.4'
H H 0.0000 0.0000 'International Tables Vol C Tables 4.2.6.8 and 6.1.1.4'
N N 0.0061 0.0033 'International Tables Vol C Tables 4.2.6.8 and 6.1.1.4'
O O 0.0106 0.0060 'International Tables Vol C Tables 4.2.6.8 and 6.1.1.4'
S S 0.1246 0.1234 'International Tables Vol C Tables 4.2.6.8 and 6.1.1.4'
Cl Cl 0.1484 0.1585 'International Tables Vol C Tables 4.2.6.8 and 6.1.1.4'
Cu Cu 0.3201 1.2651 'International Tables Vol C Tables 4.2.6.8 and 6.1.1.4'

loop_
_geom_angle_atom_site_label_1
_geom_angle_atom_site_label_2
_geom_angle_atom_site_label_3
_geom_angle
_geom_angle_site_symmetry_1
_geom_angle_site_symmetry_3
_geom_angle_publ_flag
C2 C1 S1 106.2(2) . . ?
C2 C1 H1A 110.5 . . ?
S1 C1 H1A 110.5 . . ?
C2 C1 H1B 110.5 . . ?
S1 C1 H1B 110.5 . . ?
H1A C1 H1B 108.7 . . ?
N1 C2 C1 112.5(2) . . ?
N1 C2 H2A 109.1 . . ?
C1 C2 H2A 109.1 . . ?
N1 C2 H2B 109.1 . . ?
C1 C2 H2B 109.1 . . ?
H2A C2 H2B 107.8 . . ?
N1 C3 C4 117.6(2) . . ?
N1 C3 H3A 107.9 . . ?
C4 C3 H3A 107.9 . . ?
N1 C3 H3B 107.9 . . ?
C4 C3 H3B 107.9 . . ?
H3A C3 H3B 107.2 . . ?
C5 C4 C3 116.0(3) . . ?
C5 C4 H4A 108.3 . . ?
C3 C4 H4A 108.3 . . ?
C5 C4 H4B 108.3 . . ?
C3 C4 H4B 108.3 . . ?
H4A C4 H4B 107.4 . . ?
C4 C5 S1 108.3(2) . 3_665 ?
C4 C5 H5A 110.0 . . ?
S1 C5 H5A 110.0 3_665 . ?
C4 C5 H5B 110.0 . . ?
S1 C5 H5B 110.0 3_665 . ?
H5A C5 H5B 108.4 . . ?
O1 C6 O2 124.8(3) . . ?
O1 C6 C7 124.8(3) . . ?
O2 C6 C7 110.4(3) . . ?
N1 C7 C6 113.2(2) . . ?
N1 C7 H7A 108.9 . . ?
C6 C7 H7A 108.9 . . ?
N1 C7 H7B 108.9 . . ?
C6 C7 H7B 108.9 . . ?
H7A C7 H7B 107.8 . . ?
O2 C8 C9 108.9(3) . . ?
O2 C8 H8A 109.9 . . ?
C9 C8 H8A 109.9 . . ?
O2 C8 H8B 109.9 . . ?
C9 C8 H8B 109.9 . . ?
H8A C8 H8B 108.3 . . ?
C8 C9 H9A 109.5 . . ?
C8 C9 H9B 109.5 . . ?
H9A C9 H9B 109.5 . . ?
C8 C9 H9C 109.5 . . ?
H9A C9 H9C 109.5 . . ?
H9B C9 H9C 109.5 . . ?
O5 Cl1 O6 109.81(16) . . ?
O5 Cl1 O3 109.31(15) . . ?
O6 Cl1 O3 109.24(15) . . ?
O5 Cl1 O4 109.34(15) . . ?
O6 Cl1 O4 109.59(16) . . ?
O3 Cl1 O4 109.53(15) . . ?
N1 Cu1 N1 180.0 3_665 . ?
N1 Cu1 S1 91.18(7) 3_665 . ?
N1 Cu1 S1 88.82(7) . . ?
N1 Cu1 S1 88.82(7) 3_665 3_665 ?
N1 Cu1 S1 91.18(7) . 3_665 ?
S1 Cu1 S1 180.0 . 3_665 ?
N1 Cu1 O1 79.22(8) 3_665 3_665 ?
N1 Cu1 O1 100.78(8) . 3_665 ?
S1 Cu1 O1 89.85(6) . 3_665 ?
S1 Cu1 O1 90.15(6) 3_665 3_665 ?
N1 Cu1 O1 100.78(8) 3_665 . ?
N1 Cu1 O1 79.22(8) . . ?
S1 Cu1 O1 90.15(6) . . ?
S1 Cu1 O1 89.85(6) 3_665 . ?
O1 Cu1 O1 180.0 3_665 . ?
C7 N1 C2 109.7(2) . . ?
C7 N1 C3 110.6(2) . . ?
C2 N1 C3 105.1(2) . . ?
C7 N1 Cu1 110.03(18) . . ?
C2 N1 Cu1 108.08(19) . . ?
C3 N1 Cu1 113.17(18) . . ?
C6 O1 Cu1 107.19(18) . . ?
C6 O2 C8 116.4(2) . . ?
C1 S1 C5 104.80(15) . 3_665 ?
C1 S1 Cu1 94.15(11) . . ?
C5 S1 Cu1 101.30(11) 3_665 . ?

loop_
_geom_bond_atom_site_label_1
_geom_bond_atom_site_label_2
_geom_bond_distance
_geom_bond_site_symmetry_2
_geom_bond_publ_flag
C1 C2 1.511(4) . ?
C1 S1 1.812(3) . ?
C1 H1A 0.9900 . ?
C1 H1B 0.9900 . ?
C2 N1 1.500(4) . ?
C2 H2A 0.9900 . ?
C2 H2B 0.9900 . ?
C3 N1 1.508(4) . ?
C3 C4 1.510(5) . ?
C3 H3A 0.9900 . ?
C3 H3B 0.9900 . ?
C4 C5 1.523(5) . ?
C4 H4A 0.9900 . ?
C4 H4B 0.9900 . ?
C5 S1 1.806(3) 3_665 ?
C5 H5A 0.9900 . ?
C5 H5B 0.9900 . ?
C6 O1 1.197(4) . ?
C6 O2 1.322(4) . ?
C6 C7 1.514(4) . ?
C7 N1 1.489(4) . ?
C7 H7A 0.9900 . ?
C7 H7B 0.9900 . ?
C8 O2 1.487(3) . ?
C8 C9 1.496(5) . ?
C8 H8A 0.9900 . ?
C8 H8B 0.9900 . ?
C9 H9A 0.9800 . ?
C9 H9B 0.9800 . ?
C9 H9C 0.9800 . ?
Cl1 O5 1.436(3) . ?
Cl1 O6 1.436(2) . ?
Cl1 O3 1.439(2) . ?
Cl1 O4 1.446(3) . ?
Cu1 N1 2.074(3) 3_665 ?
Cu1 N1 2.074(2) . ?
Cu1 S1 2.3185(8) . ?
Cu1 S1 2.3185(8) 3_665 ?
Cu1 O1 2.325(2) 3_665 ?
Cu1 O1 2.325(2) . ?
